data_7046705
loop_
_publ_author_name
'X\'emard, Mathieu'
'Cordier, Marie'
'Louyriac, Elisa'
'Maron, Laurent'
'Clavagu\'era, Carine'
'Nocton, Gr\'egory'

_publ_section_title
;
 Small molecule activation with divalent samarium triflate: a synergistic
 effort to cleave O<sub>2</sub>.
;
_journal_issue 28
_journal_name_full 'Dalton transactions (Cambridge, England : 2003)'
_journal_page_first 9226
_journal_page_last 9230
_journal_paper_doi 10.1039/c8dt02196a
_journal_volume 47
_journal_year 2018
_chemical_formula_moiety 'C60 H50 F24 N10 O30 S8 Sm4, C5 H5 N1'
_chemical_formula_sum 'C64 H58 F24 N10 O31 S8 Sm4'
_chemical_formula_weight 2784.08
_space_group_crystal_system monoclinic
_space_group_IT_number 14
_space_group_name_Hall '-P 2yn'
_space_group_name_H-M_alt 'P 1 21/n 1'
_symmetry_space_group_name_Hall '-P 2yn'
_symmetry_space_group_name_H-M 'P 1 21/n 1'
_atom_sites_solution_hydrogens geom
_audit_creation_method SHELXL-2018/3
_audit_update_record
;
2018-06-15 deposited with the CCDC.
2018-06-18 downloaded from the CCDC.
;
_cell_angle_alpha 90
_cell_angle_beta 93.453(1)
_cell_angle_gamma 90
_cell_formula_units_Z 2
_cell_length_a 12.2749(5)
_cell_length_b 12.8852(6)
_cell_length_c 29.6815(12)
_cell_measurement_reflns_used 9829
_cell_measurement_temperature 150.0(1)
_cell_measurement_theta_max 25.6644
_cell_measurement_theta_min 2.4225
_cell_volume 4686.0(3)
_computing_cell_refinement 'Bruker SAINT'
_computing_data_collection 'Bruker APEX2'
_computing_data_reduction 'Bruker SAINT'
_computing_molecular_graphics 'PLATON (Spek, 2009)'
_computing_structure_refinement 'SHELXL-2018/3 (Sheldrick, 2018)'
_computing_structure_solution 'SHELXT 2014/5 (Sheldrick, 2014)'
_diffrn_ambient_temperature 150(2)
_diffrn_measured_fraction_theta_full 0.992
_diffrn_measured_fraction_theta_max 0.988
_diffrn_measurement_device_type 'Kappa APEX II'
_diffrn_measurement_method 'phi and omega scans'
_diffrn_radiation_type MoK\a
_diffrn_radiation_wavelength 0.71069
_diffrn_reflns_av_R_equivalents 0.0438
_diffrn_reflns_av_unetI/netI 0.0462
_diffrn_reflns_Laue_measured_fraction_full 0.992
_diffrn_reflns_Laue_measured_fraction_max 0.988
_diffrn_reflns_limit_h_max 15
_diffrn_reflns_limit_h_min -14
_diffrn_reflns_limit_k_max 15
_diffrn_reflns_limit_k_min -15
_diffrn_reflns_limit_l_max 22
_diffrn_reflns_limit_l_min -36
_diffrn_reflns_number 26457
_diffrn_reflns_point_group_measured_fraction_full 0.992
_diffrn_reflns_point_group_measured_fraction_max 0.988
_diffrn_reflns_theta_full 25.240
_diffrn_reflns_theta_max 25.756
_diffrn_reflns_theta_min 2.570
_exptl_absorpt_coefficient_mu 2.777
_exptl_absorpt_correction_T_max 0.7453
_exptl_absorpt_correction_T_min 0.6064
_exptl_absorpt_correction_type multi-scan
_exptl_absorpt_process_details 'SADABS 2014/5'
_exptl_crystal_colour colorless
_exptl_crystal_density_diffrn 1.968
_exptl_crystal_description block
_exptl_crystal_F_000 2704
_exptl_crystal_size_max 0.180
_exptl_crystal_size_mid 0.160
_exptl_crystal_size_min 0.060
_refine_diff_density_max 1.815
_refine_diff_density_min -1.216
_refine_diff_density_rms 0.156
_refine_ls_extinction_method none
_refine_ls_goodness_of_fit_ref 1.078
_refine_ls_hydrogen_treatment constr
_refine_ls_matrix_type full
_refine_ls_number_parameters 641
_refine_ls_number_reflns 8858
_refine_ls_number_restraints 45
_refine_ls_restrained_S_all 1.076
_refine_ls_R_factor_all 0.0589
_refine_ls_R_factor_gt 0.0485
_refine_ls_shift/su_max 0.001
_refine_ls_shift/su_mean 0.000
_refine_ls_structure_factor_coef Fsqd
_refine_ls_weighting_details 'w=1/[\s^2^(Fo^2^)+(0.0491P)^2^+37.7784P] where P=(Fo^2^+2Fc^2^)/3'
_refine_ls_weighting_scheme calc
_refine_ls_wR_factor_gt 0.1205
_refine_ls_wR_factor_ref 0.1258
_reflns_Friedel_coverage 0.000
_reflns_number_gt 7499
_reflns_number_total 8858
_reflns_threshold_expression 'I > 2\s(I)'
_cod_data_source_file c8dt02196a2.cif
_cod_data_source_block 2py
_cod_depositor_comments 'Adding full bibliography for 7046702--7046705.cif.'
_cod_database_code 7046705
_shelx_shelxl_version_number 2018/3
_shelx_space_group_comment
;
The symmetry employed for this shelxl refinement is uniquely defined
by the following loop, which should always be used as a source of
symmetry information in preference to the above space-group names.
They are only intended as comments.
;
_shelx_estimated_absorpt_t_min 0.635
_shelx_estimated_absorpt_t_max 0.851

loop_
_space_group_symop_operation_xyz
'x, y, z'
'-x+1/2, y+1/2, -z+1/2'
'-x, -y, -z'
'x-1/2, -y-1/2, z-1/2'

loop_
_atom_site_label
_atom_site_type_symbol
_atom_site_fract_x
_atom_site_fract_y
_atom_site_fract_z
_atom_site_U_iso_or_equiv
_atom_site_adp_type
_atom_site_occupancy
_atom_site_site_symmetry_order
_atom_site_calc_flag
_atom_site_refinement_flags_posn
_atom_site_refinement_flags_adp
_atom_site_refinement_flags_occupancy
_atom_site_disorder_assembly
_atom_site_disorder_group
Sm1 Sm 0.61500(3) 0.38399(3) 0.47051(2) 0.02031(10) Uani 1 1 d . . . . .
Sm2 Sm 0.44234(3) 0.44825(3) 0.33249(2) 0.02628(11) Uani 1 1 d . . . . .
S1 S 0.73764(15) 0.46818(18) 0.36677(7) 0.0391(5) Uani 1 1 d . . . . .
S2 S 0.54206(16) 0.19509(15) 0.37906(6) 0.0320(4) Uani 1 1 d . . . . .
S3 S 0.65173(13) 0.67245(14) 0.48057(6) 0.0247(4) Uani 1 1 d . . . . .
S4 S 0.4595(2) 0.3903(2) 0.20937(7) 0.0553(6) Uani 1 1 d . . . . .
F1 F 0.9024(5) 0.3580(6) 0.3450(3) 0.089(2) Uani 1 1 d . . . . .
F2 F 0.7512(6) 0.3162(5) 0.3102(2) 0.079(2) Uani 1 1 d . . . . .
F3 F 0.8321(5) 0.4582(6) 0.29205(19) 0.0754(19) Uani 1 1 d . . . . .
F4 F 0.7525(5) 0.1630(5) 0.3726(2) 0.0762(19) Uani 1 1 d . . . . .
F5 F 0.6598(6) 0.0281(4) 0.3862(2) 0.0743(18) Uani 1 1 d . . . . .
F6 F 0.6521(6) 0.0955(5) 0.3196(2) 0.081(2) Uani 1 1 d . . . . .
F7 F 0.6121(5) 0.8557(4) 0.4470(2) 0.0620(16) Uani 1 1 d . . . . .
F8 F 0.7115(5) 0.7594(4) 0.40687(19) 0.0635(16) Uani 1 1 d . . . . .
F9 F 0.5387(5) 0.7319(5) 0.40798(17) 0.0608(15) Uani 1 1 d . . . . .
F10A F 0.5741(18) 0.2971(16) 0.1558(4) 0.101(6) Uani 0.54(4) 1 d D U P A 1
F11A F 0.6641(16) 0.4187(13) 0.1951(11) 0.126(7) Uani 0.54(4) 1 d D U P A 1
F12A F 0.6187(11) 0.2651(11) 0.2259(6) 0.067(4) Uani 0.54(4) 1 d D U P A 1
F11B F 0.6705(11) 0.4053(10) 0.2137(7) 0.074(6) Uani 0.46(4) 1 d D U P A 2
F10B F 0.6093(18) 0.3367(18) 0.1525(2) 0.099(7) Uani 0.46(4) 1 d D U P A 2
F12B F 0.6199(13) 0.2480(8) 0.2130(7) 0.069(6) Uani 0.46(4) 1 d D U P A 2
O1 O 0.7266(4) 0.3992(4) 0.40391(16) 0.0313(12) Uani 1 1 d . . . . .
O2 O 0.8077(5) 0.5577(6) 0.3753(2) 0.0556(17) Uani 1 1 d . . . . .
O3 O 0.6351(4) 0.4895(5) 0.34188(19) 0.0466(15) Uani 1 1 d . . . . .
O4 O 0.5810(5) 0.2316(4) 0.42282(17) 0.0374(13) Uani 1 1 d . . . . .
O5 O 0.5333(4) 0.2762(4) 0.34524(17) 0.0354(12) Uani 1 1 d . . . . .
O6 O 0.4538(5) 0.1248(5) 0.3775(2) 0.0557(17) Uani 1 1 d . . . . .
O7 O 0.6546(4) 0.5711(4) 0.45984(17) 0.0284(11) Uani 1 1 d . . . . .
O8 O 0.7515(4) 0.7069(5) 0.5023(2) 0.0430(14) Uani 1 1 d . . . . .
O9 O 0.4437(4) 0.3106(4) 0.49347(16) 0.0258(10) Uani 1 1 d . . . . .
O10 O 0.4720(5) 0.4037(5) 0.25773(19) 0.0511(16) Uani 1 1 d . . . . .
O11 O 0.4503(9) 0.4836(7) 0.1851(3) 0.105(4) Uani 1 1 d . . . . .
O12 O 0.3835(7) 0.3101(7) 0.1963(3) 0.093(3) Uani 1 1 d . . . . .
O13 O 0.6419(4) 0.4542(4) 0.61137(16) 0.0287(11) Uani 1 1 d . . . . .
O14 O 0.5910(4) 0.4615(4) 0.53806(15) 0.0256(10) Uani 1 1 d . . . . .
O15 O 0.4869(3) 0.4383(4) 0.41221(15) 0.0226(10) Uani 1 1 d . . . . .
N1 N 0.8166(4) 0.3961(5) 0.4992(2) 0.0268(13) Uani 1 1 d . . . . .
N2 N 0.6632(5) 0.2193(5) 0.5220(2) 0.0291(13) Uani 1 1 d . . . . .
N3 N 0.4733(5) 0.6347(5) 0.3040(2) 0.0391(16) Uani 1 1 d . . . . .
N4 N 0.2567(5) 0.5176(5) 0.2966(2) 0.0391(16) Uani 1 1 d . . . . .
N5 N 0.2896(5) 0.3196(5) 0.3468(2) 0.0328(14) Uani 1 1 d . . . . .
C1 C 0.8105(7) 0.3927(9) 0.3276(3) 0.057(3) Uani 1 1 d . . . . .
C2 C 0.6584(8) 0.1143(7) 0.3626(3) 0.051(2) Uani 1 1 d . . . . .
C3 C 0.6257(7) 0.7598(6) 0.4323(3) 0.0381(19) Uani 1 1 d . . . . .
C4 C 0.5939(8) 0.3407(6) 0.1964(2) 0.083(4) Uani 1 1 d D . . . .
C5 C 0.5831(5) 0.4902(5) 0.5785(2) 0.0199(13) Uani 1 1 d . . . . .
C6 C 0.8856(6) 0.3237(7) 0.4857(3) 0.0339(17) Uani 1 1 d . . . . .
H6 H 0.862784 0.280106 0.461140 0.041 Uiso 1 1 calc R U . . .
C7 C 0.9884(6) 0.3098(8) 0.5061(3) 0.047(2) Uani 1 1 d . . . . .
H7 H 1.034001 0.255924 0.496091 0.056 Uiso 1 1 calc R U . . .
C8 C 1.0246(6) 0.3732(8) 0.5404(3) 0.048(2) Uani 1 1 d . . . . .
H8 H 1.095308 0.364486 0.554688 0.057 Uiso 1 1 calc R U . . .
C9 C 0.9560(6) 0.4503(7) 0.5538(3) 0.039(2) Uani 1 1 d . . . . .
H9 H 0.978940 0.496542 0.577398 0.047 Uiso 1 1 calc R U . . .
C10 C 0.8532(6) 0.4594(6) 0.5323(3) 0.0317(17) Uani 1 1 d . . . . .
H10 H 0.806567 0.513216 0.541592 0.038 Uiso 1 1 calc R U . . .
C11 C 0.7161(6) 0.2336(6) 0.5627(2) 0.0337(17) Uani 1 1 d . . . . .
H11 H 0.737559 0.302030 0.571213 0.040 Uiso 1 1 calc R U . . .
C12 C 0.7402(7) 0.1541(7) 0.5925(3) 0.0385(19) Uani 1 1 d . . . . .
H12 H 0.779658 0.167268 0.620399 0.046 Uiso 1 1 calc R U . . .
C13 C 0.7071(8) 0.0567(7) 0.5814(3) 0.053(2) Uani 1 1 d . . . . .
H13 H 0.723631 0.000360 0.601257 0.064 Uiso 1 1 calc R U . . .
C14 C 0.6489(9) 0.0403(7) 0.5407(3) 0.059(3) Uani 1 1 d . . . . .
H14 H 0.621449 -0.026699 0.532927 0.071 Uiso 1 1 calc R U . . .
C15 C 0.6313(7) 0.1224(6) 0.5119(3) 0.041(2) Uani 1 1 d . . . . .
H15 H 0.594694 0.109842 0.483310 0.049 Uiso 1 1 calc R U . . .
C16 C 0.4097(8) 0.7138(7) 0.3160(3) 0.050(2) Uani 1 1 d . . . . .
H16 H 0.345013 0.699278 0.330789 0.059 Uiso 1 1 calc R U . . .
C17 C 0.4362(10) 0.8156(8) 0.3072(3) 0.063(3) Uani 1 1 d . . . . .
H17 H 0.389106 0.869927 0.315609 0.076 Uiso 1 1 calc R U . . .
C18 C 0.5271(11) 0.8380(9) 0.2872(4) 0.078(4) Uani 1 1 d . . . . .
H18 H 0.547324 0.908096 0.282316 0.093 Uiso 1 1 calc R U . . .
C19 C 0.5920(9) 0.7572(10) 0.2735(4) 0.079(4) Uani 1 1 d . . . . .
H19 H 0.656054 0.770787 0.258046 0.095 Uiso 1 1 calc R U . . .
C20 C 0.5616(8) 0.6570(8) 0.2827(4) 0.056(3) Uani 1 1 d . . . . .
H20 H 0.606078 0.601663 0.273273 0.067 Uiso 1 1 calc R U . . .
C21 C 0.2391(8) 0.5407(7) 0.2521(3) 0.050(2) Uani 1 1 d . . . . .
H21 H 0.297742 0.533289 0.232851 0.060 Uiso 1 1 calc R U . . .
C22 C 0.1401(8) 0.5743(8) 0.2339(3) 0.058(3) Uani 1 1 d . . . . .
H22 H 0.130639 0.585925 0.202306 0.069 Uiso 1 1 calc R U . . .
C23 C 0.0549(9) 0.5914(9) 0.2603(4) 0.066(3) Uani 1 1 d . . . . .
H23 H -0.012201 0.619470 0.248238 0.079 Uiso 1 1 calc R U . . .
C24 C 0.0704(8) 0.5663(8) 0.3049(4) 0.060(3) Uani 1 1 d . . . . .
H24 H 0.011787 0.572802 0.324134 0.072 Uiso 1 1 calc R U . . .
C25 C 0.1695(7) 0.5319(7) 0.3219(3) 0.045(2) Uani 1 1 d . . . . .
H25 H 0.177948 0.517160 0.353298 0.053 Uiso 1 1 calc R U . . .
C26 C 0.2615(7) 0.2928(7) 0.3880(3) 0.0392(19) Uani 1 1 d . . . . .
H26 H 0.304750 0.317856 0.413341 0.047 Uiso 1 1 calc R U . . .
C27 C 0.1735(7) 0.2312(7) 0.3957(3) 0.048(2) Uani 1 1 d . . . . .
H27 H 0.157534 0.214028 0.425747 0.058 Uiso 1 1 calc R U . . .
C28 C 0.1093(7) 0.1947(8) 0.3604(3) 0.050(2) Uani 1 1 d . . . . .
H28 H 0.047139 0.153088 0.365082 0.061 Uiso 1 1 calc R U . . .
C29 C 0.1376(8) 0.2203(8) 0.3175(3) 0.055(2) Uani 1 1 d . . . . .
H29 H 0.094900 0.195919 0.291941 0.066 Uiso 1 1 calc R U . . .
C30 C 0.2283(7) 0.2817(7) 0.3119(3) 0.044(2) Uani 1 1 d . . . . .
H30 H 0.247603 0.297399 0.282194 0.053 Uiso 1 1 calc R U . . .

loop_
_atom_site_aniso_label
_atom_site_aniso_U_11
_atom_site_aniso_U_22
_atom_site_aniso_U_33
_atom_site_aniso_U_23
_atom_site_aniso_U_13
_atom_site_aniso_U_12
Sm1 0.01631(17) 0.0275(2) 0.01649(17) -0.00136(14) -0.00450(12) 0.00233(13)
Sm2 0.02459(19) 0.0349(2) 0.01892(19) 0.00101(15) -0.00249(14) 0.00222(15)
S1 0.0248(9) 0.0587(14) 0.0337(10) 0.0061(10) 0.0015(8) -0.0002(9)
S2 0.0360(10) 0.0289(10) 0.0301(9) -0.0026(8) -0.0063(8) 0.0006(8)
S3 0.0170(8) 0.0305(9) 0.0262(9) 0.0005(7) -0.0018(6) -0.0014(7)
S4 0.0796(18) 0.0570(15) 0.0292(11) -0.0005(10) 0.0025(11) 0.0208(13)
F1 0.056(4) 0.119(6) 0.093(5) 0.000(4) 0.027(4) 0.031(4)
F2 0.084(5) 0.076(4) 0.079(4) -0.025(4) 0.037(4) -0.018(4)
F3 0.064(4) 0.116(6) 0.049(3) 0.001(3) 0.026(3) -0.027(4)
F4 0.044(3) 0.081(4) 0.103(5) -0.005(4) -0.001(3) 0.020(3)
F5 0.097(5) 0.043(3) 0.083(4) 0.014(3) 0.003(4) 0.028(3)
F6 0.111(5) 0.086(5) 0.047(3) -0.021(3) -0.004(3) 0.050(4)
F7 0.084(4) 0.038(3) 0.067(4) 0.017(3) 0.028(3) 0.013(3)
F8 0.072(4) 0.058(4) 0.064(4) 0.021(3) 0.038(3) 0.008(3)
F9 0.059(3) 0.080(4) 0.041(3) 0.021(3) -0.014(3) 0.000(3)
F10A 0.102(6) 0.102(6) 0.101(6) -0.0003(8) 0.0066(9) 0.0001(8)
F11A 0.126(7) 0.126(7) 0.126(7) 0.0002(8) 0.0078(9) -0.0002(8)
F12A 0.067(4) 0.067(4) 0.067(4) -0.0002(8) 0.0039(9) 0.0007(8)
F11B 0.074(6) 0.074(6) 0.074(6) 0.0005(8) 0.0049(9) 0.0000(8)
F10B 0.099(7) 0.099(7) 0.099(7) -0.0002(8) 0.0066(9) 0.0002(8)
F12B 0.069(6) 0.069(6) 0.070(6) -0.0003(8) 0.0040(9) 0.0004(8)
O1 0.027(3) 0.045(3) 0.022(2) 0.000(2) 0.000(2) 0.009(2)
O2 0.038(3) 0.074(5) 0.055(4) -0.014(3) 0.003(3) -0.014(3)
O3 0.027(3) 0.078(4) 0.035(3) 0.018(3) 0.001(2) 0.000(3)
O4 0.048(3) 0.035(3) 0.028(3) -0.005(2) -0.009(2) 0.008(2)
O5 0.042(3) 0.037(3) 0.026(3) -0.003(2) -0.004(2) 0.009(2)
O6 0.052(4) 0.047(4) 0.067(4) 0.007(3) -0.004(3) -0.014(3)
O7 0.029(3) 0.024(3) 0.032(3) 0.004(2) 0.005(2) 0.003(2)
O8 0.019(3) 0.057(4) 0.052(4) -0.010(3) -0.006(2) -0.004(2)
O9 0.018(2) 0.029(3) 0.030(3) -0.001(2) -0.0016(19) -0.0003(19)
O10 0.061(4) 0.064(4) 0.028(3) -0.004(3) 0.001(3) 0.005(3)
O11 0.151(9) 0.093(7) 0.073(6) 0.044(5) 0.033(6) 0.063(6)
O12 0.079(6) 0.091(6) 0.101(7) -0.039(5) -0.047(5) 0.022(5)
O13 0.027(2) 0.037(3) 0.021(2) 0.005(2) -0.007(2) 0.010(2)
O14 0.023(2) 0.031(3) 0.023(2) -0.003(2) 0.0003(19) 0.000(2)
O15 0.019(2) 0.030(3) 0.018(2) -0.0015(19) -0.0045(18) 0.0070(19)
N1 0.019(3) 0.034(3) 0.027(3) 0.000(3) -0.001(2) 0.000(2)
N2 0.024(3) 0.032(3) 0.031(3) 0.005(3) -0.005(2) 0.005(3)
N3 0.033(4) 0.042(4) 0.042(4) 0.009(3) 0.001(3) 0.003(3)
N4 0.040(4) 0.044(4) 0.032(4) 0.009(3) -0.007(3) 0.001(3)
N5 0.032(3) 0.036(4) 0.030(3) 0.002(3) 0.000(3) 0.001(3)
C1 0.029(5) 0.085(8) 0.056(6) -0.019(6) 0.012(4) 0.005(5)
C2 0.060(6) 0.049(6) 0.043(5) -0.009(4) -0.015(4) 0.020(5)
C3 0.039(4) 0.034(5) 0.043(5) 0.005(4) 0.012(4) 0.001(3)
C4 0.121(11) 0.091(9) 0.039(6) -0.005(6) 0.018(6) 0.021(8)
C5 0.015(3) 0.026(3) 0.019(3) 0.000(3) -0.002(2) -0.003(3)
C6 0.020(3) 0.049(5) 0.033(4) 0.002(4) -0.002(3) 0.000(3)
C7 0.025(4) 0.067(6) 0.048(5) 0.003(5) 0.003(4) 0.011(4)
C8 0.017(4) 0.083(7) 0.041(5) 0.002(5) -0.007(3) 0.008(4)
C9 0.025(4) 0.058(5) 0.034(4) 0.001(4) -0.008(3) -0.014(4)
C10 0.017(3) 0.044(5) 0.033(4) 0.000(3) -0.004(3) -0.001(3)
C11 0.034(4) 0.038(4) 0.028(4) 0.000(3) -0.003(3) -0.001(3)
C12 0.041(5) 0.044(5) 0.029(4) 0.005(4) -0.011(3) 0.010(4)
C13 0.069(6) 0.042(5) 0.048(5) 0.017(4) -0.010(5) 0.005(5)
C14 0.089(8) 0.030(5) 0.055(6) 0.008(4) -0.023(5) -0.005(5)
C15 0.048(5) 0.037(5) 0.037(5) 0.005(4) -0.010(4) -0.002(4)
C16 0.064(6) 0.044(5) 0.040(5) 0.001(4) -0.006(4) 0.000(5)
C17 0.098(9) 0.044(6) 0.047(6) 0.009(5) 0.004(6) 0.000(6)
C18 0.091(9) 0.049(7) 0.092(9) 0.021(6) -0.001(7) -0.018(6)
C19 0.052(6) 0.087(9) 0.098(9) 0.042(8) -0.001(6) -0.008(6)
C20 0.045(5) 0.055(6) 0.066(6) 0.026(5) 0.004(5) 0.001(4)
C21 0.050(5) 0.060(6) 0.038(5) 0.010(4) -0.011(4) 0.004(4)
C22 0.057(6) 0.063(6) 0.051(6) 0.013(5) -0.024(5) -0.002(5)
C23 0.050(6) 0.076(8) 0.069(7) 0.000(6) -0.018(5) 0.009(5)
C24 0.030(5) 0.069(7) 0.079(7) 0.006(6) -0.007(5) 0.004(4)
C25 0.029(4) 0.055(6) 0.049(5) 0.004(4) -0.002(4) 0.001(4)
C26 0.039(4) 0.042(5) 0.036(4) 0.000(4) 0.000(3) -0.007(4)
C27 0.050(5) 0.053(6) 0.044(5) -0.010(4) 0.016(4) -0.013(4)
C28 0.039(5) 0.055(6) 0.058(6) -0.006(5) 0.009(4) -0.012(4)
C29 0.059(6) 0.050(6) 0.053(6) -0.010(5) -0.013(5) -0.011(5)
C30 0.052(5) 0.049(5) 0.031(4) -0.008(4) -0.003(4) -0.003(4)

loop_
_atom_type_symbol
_atom_type_description
_atom_type_scat_dispersion_real
_atom_type_scat_dispersion_imag
_atom_type_scat_source
C C 0.0033 0.0016 'International Tables Vol C Tables 4.2.6.8 and 6.1.1.4'
H H 0.0000 0.0000 'International Tables Vol C Tables 4.2.6.8 and 6.1.1.4'
F F 0.0171 0.0103 'International Tables Vol C Tables 4.2.6.8 and 6.1.1.4'
N N 0.0061 0.0033 'International Tables Vol C Tables 4.2.6.8 and 6.1.1.4'
O O 0.0106 0.0060 'International Tables Vol C Tables 4.2.6.8 and 6.1.1.4'
S S 0.1246 0.1234 'International Tables Vol C Tables 4.2.6.8 and 6.1.1.4'
Sm Sm -0.1638 3.4418 'International Tables Vol C Tables 4.2.6.8 and 6.1.1.4'

loop_
_geom_angle_atom_site_label_1
_geom_angle_atom_site_label_2
_geom_angle_atom_site_label_3
_geom_angle
_geom_angle_site_symmetry_1
_geom_angle_site_symmetry_3
O14 Sm1 O15 113.44(16) . .
O14 Sm1 O9 76.37(16) . .
O15 Sm1 O9 76.92(16) . .
O14 Sm1 O4 146.86(18) . .
O15 Sm1 O4 74.45(16) . .
O9 Sm1 O4 74.36(18) . .
O14 Sm1 O1 140.79(17) . .
O15 Sm1 O1 76.64(15) . .
O9 Sm1 O1 141.29(16) . .
O4 Sm1 O1 71.63(19) . .
O14 Sm1 O7 73.91(17) . .
O15 Sm1 O7 75.34(16) . .
O9 Sm1 O7 126.20(16) . .
O4 Sm1 O7 137.28(17) . .
O1 Sm1 O7 72.51(17) . .
O14 Sm1 N1 81.65(18) . .
O15 Sm1 N1 143.65(18) . .
O9 Sm1 N1 139.38(17) . .
O4 Sm1 N1 111.60(19) . .
O1 Sm1 N1 72.08(17) . .
O7 Sm1 N1 77.94(17) . .
O14 Sm1 N2 83.11(18) . .
O15 Sm1 N2 140.27(17) . .
O9 Sm1 N2 72.31(17) . .
O4 Sm1 N2 73.51(18) . .
O1 Sm1 N2 113.99(18) . .
O7 Sm1 N2 143.98(17) . .
N1 Sm1 N2 71.47(18) . .
O10 Sm2 O13 153.42(19) . 3_666
O10 Sm2 O15 151.90(19) . .
O13 Sm2 O15 54.48(15) 3_666 .
O10 Sm2 O3 87.5(2) . .
O13 Sm2 O3 105.48(19) 3_666 .
O15 Sm2 O3 74.66(17) . .
O10 Sm2 O5 80.4(2) . .
O13 Sm2 O5 124.93(16) 3_666 .
O15 Sm2 O5 74.35(16) . .
O3 Sm2 O5 75.7(2) . .
O10 Sm2 N5 98.9(2) . .
O13 Sm2 N5 82.65(19) 3_666 .
O15 Sm2 N5 85.86(18) . .
O3 Sm2 N5 147.5(2) . .
O5 Sm2 N5 74.06(19) . .
O10 Sm2 N3 83.3(2) . .
O13 Sm2 N3 79.4(2) 3_666 .
O15 Sm2 N3 110.08(19) . .
O3 Sm2 N3 70.9(2) . .
O5 Sm2 N3 143.2(2) . .
N5 Sm2 N3 141.4(2) . .
O10 Sm2 N4 83.1(2) . .
O13 Sm2 N4 72.46(19) 3_666 .
O15 Sm2 N4 124.13(18) . .
O3 Sm2 N4 142.4(2) . .
O5 Sm2 N4 137.3(2) . .
N5 Sm2 N4 70.1(2) . .
N3 Sm2 N4 72.0(2) . .
O10 Sm2 C5 176.7(2) . 3_666
O13 Sm2 C5 26.81(17) 3_666 3_666
O15 Sm2 C5 27.69(17) . 3_666
O3 Sm2 C5 89.61(19) . 3_666
O5 Sm2 C5 100.54(18) . 3_666
N5 Sm2 C5 84.40(19) . 3_666
N3 Sm2 C5 94.2(2) . 3_666
N4 Sm2 C5 98.3(2) . 3_666
O1 S1 O3 113.1(3) . .
O1 S1 O2 116.3(4) . .
O3 S1 O2 115.2(4) . .
O1 S1 C1 103.7(4) . .
O3 S1 C1 102.9(4) . .
O2 S1 C1 103.3(4) . .
O6 S2 O4 117.0(4) . .
O6 S2 O5 114.6(4) . .
O4 S2 O5 113.4(3) . .
O6 S2 C2 103.5(4) . .
O4 S2 C2 101.7(4) . .
O5 S2 C2 104.4(4) . .
O8 S3 O7 115.6(3) . .
O8 S3 O9 114.4(3) . 3_666
O7 S3 O9 113.7(3) . 3_666
O8 S3 C3 105.5(4) . .
O7 S3 C3 103.3(3) . .
O9 S3 C3 102.3(3) 3_666 .
O11 S4 O12 116.7(6) . .
O11 S4 O10 114.2(5) . .
O12 S4 O10 112.5(5) . .
O11 S4 C4 103.7(5) . .
O12 S4 C4 105.8(5) . .
O10 S4 C4 102.0(4) . .
S1 O1 Sm1 138.3(3) . .
S1 O3 Sm2 146.1(4) . .
S2 O4 Sm1 145.5(3) . .
S2 O5 Sm2 139.3(3) . .
S3 O7 Sm1 144.4(3) . .
S3 O9 Sm1 145.5(3) 3_666 .
S4 O10 Sm2 163.3(4) . .
C5 O13 Sm2 95.5(4) . 3_666
C5 O14 Sm1 170.3(5) . .
C5 O15 Sm1 118.1(4) 3_666 .
C5 O15 Sm2 93.3(3) 3_666 .
Sm1 O15 Sm2 146.8(2) . .
C10 N1 C6 117.1(6) . .
C10 N1 Sm1 123.7(5) . .
C6 N1 Sm1 118.2(5) . .
C15 N2 C11 116.6(7) . .
C15 N2 Sm1 124.3(5) . .
C11 N2 Sm1 118.9(5) . .
C20 N3 C16 117.9(8) . .
C20 N3 Sm2 120.1(6) . .
C16 N3 Sm2 121.3(6) . .
C25 N4 C21 115.1(7) . .
C25 N4 Sm2 121.3(5) . .
C21 N4 Sm2 123.6(6) . .
C30 N5 C26 116.7(7) . .
C30 N5 Sm2 119.6(5) . .
C26 N5 Sm2 123.5(5) . .
F1 C1 F2 110.3(10) . .
F1 C1 F3 108.2(8) . .
F2 C1 F3 106.5(8) . .
F1 C1 S1 112.6(7) . .
F2 C1 S1 112.1(6) . .
F3 C1 S1 106.8(7) . .
F6 C2 F5 111.4(8) . .
F6 C2 F4 107.9(9) . .
F5 C2 F4 107.2(7) . .
F6 C2 S2 111.3(6) . .
F5 C2 S2 108.6(7) . .
F4 C2 S2 110.3(6) . .
F9 C3 F7 108.9(7) . .
F9 C3 F8 109.5(7) . .
F7 C3 F8 108.0(7) . .
F9 C3 S3 111.2(6) . .
F7 C3 S3 109.6(6) . .
F8 C3 S3 109.5(6) . .
F12B C4 F10B 106.5(4) . .
F11A C4 F12A 116.7(16) . .
F12B C4 F11B 105.7(4) . .
F10B C4 F11B 105.3(4) . .
F11A C4 F10A 112.2(14) . .
F12A C4 F10A 107.8(12) . .
F12B C4 S4 115.8(8) . .
F11A C4 S4 109.7(11) . .
F10B C4 S4 113.8(8) . .
F12A C4 S4 106.8(9) . .
F11B C4 S4 108.9(8) . .
F10A C4 S4 102.6(10) . .
O14 C5 O13 123.5(6) . .
O14 C5 O15 119.8(6) . 3_666
O13 C5 O15 116.7(6) . 3_666
O14 C5 Sm2 177.9(4) . 3_666
O13 C5 Sm2 57.7(3) . 3_666
O15 C5 Sm2 59.0(3) 3_666 3_666
N1 C6 C7 122.7(8) . .
N1 C6 H6 118.7 . .
C7 C6 H6 118.7 . .
C8 C7 C6 120.0(8) . .
C8 C7 H7 120.0 . .
C6 C7 H7 120.0 . .
C7 C8 C9 118.2(7) . .
C7 C8 H8 120.9 . .
C9 C8 H8 120.9 . .
C8 C9 C10 119.0(8) . .
C8 C9 H9 120.5 . .
C10 C9 H9 120.5 . .
N1 C10 C9 123.0(7) . .
N1 C10 H10 118.5 . .
C9 C10 H10 118.5 . .
N2 C11 C12 123.2(8) . .
N2 C11 H11 118.4 . .
C12 C11 H11 118.4 . .
C13 C12 C11 119.0(7) . .
C13 C12 H12 120.5 . .
C11 C12 H12 120.5 . .
C12 C13 C14 119.1(8) . .
C12 C13 H13 120.4 . .
C14 C13 H13 120.4 . .
C15 C14 C13 118.8(9) . .
C15 C14 H14 120.6 . .
C13 C14 H14 120.6 . .
N2 C15 C14 123.2(8) . .
N2 C15 H15 118.4 . .
C14 C15 H15 118.4 . .
N3 C16 C17 121.6(10) . .
N3 C16 H16 119.2 . .
C17 C16 H16 119.2 . .
C18 C17 C16 120.3(11) . .
C18 C17 H17 119.9 . .
C16 C17 H17 119.9 . .
C17 C18 C19 118.8(11) . .
C17 C18 H18 120.6 . .
C19 C18 H18 120.6 . .
C20 C19 C18 118.6(11) . .
C20 C19 H19 120.7 . .
C18 C19 H19 120.7 . .
N3 C20 C19 122.7(11) . .
N3 C20 H20 118.7 . .
C19 C20 H20 118.7 . .
N4 C21 C22 122.5(10) . .
N4 C21 H21 118.8 . .
C22 C21 H21 118.8 . .
C23 C22 C21 121.2(10) . .
C23 C22 H22 119.4 . .
C21 C22 H22 119.4 . .
C22 C23 C24 116.9(9) . .
C22 C23 H23 121.5 . .
C24 C23 H23 121.5 . .
C25 C24 C23 120.5(10) . .
C25 C24 H24 119.8 . .
C23 C24 H24 119.8 . .
N4 C25 C24 123.7(9) . .
N4 C25 H25 118.2 . .
C24 C25 H25 118.2 . .
N5 C26 C27 123.5(8) . .
N5 C26 H26 118.3 . .
C27 C26 H26 118.3 . .
C28 C27 C26 119.9(9) . .
C28 C27 H27 120.0 . .
C26 C27 H27 120.0 . .
C27 C28 C29 117.6(8) . .
C27 C28 H28 121.2 . .
C29 C28 H28 121.2 . .
C28 C29 C30 119.7(8) . .
C28 C29 H29 120.1 . .
C30 C29 H29 120.1 . .
N5 C30 C29 122.5(8) . .
N5 C30 H30 118.8 . .
C29 C30 H30 118.8 . .

loop_
_geom_bond_atom_site_label_1
_geom_bond_atom_site_label_2
_geom_bond_distance
_geom_bond_site_symmetry_2
Sm1 O14 2.275(5) .
Sm1 O15 2.373(4) .
Sm1 O9 2.439(5) .
Sm1 O4 2.441(5) .
Sm1 O1 2.480(5) .
Sm1 O7 2.484(5) .
Sm1 N1 2.573(5) .
Sm1 N2 2.662(6) .
Sm2 O10 2.342(6) .
Sm2 O13 2.373(5) 3_666
Sm2 O15 2.399(4) .
Sm2 O3 2.425(5) .
Sm2 O5 2.501(5) .
Sm2 N5 2.557(6) .
Sm2 N3 2.583(7) .
Sm2 N4 2.614(6) .
Sm2 C5 2.794(6) 3_666
S1 O1 1.428(5) .
S1 O3 1.447(6) .
S1 O2 1.452(7) .
S1 C1 1.796(10) .
S2 O6 1.411(6) .
S2 O4 1.436(5) .
S2 O5 1.449(6) .
S2 C2 1.857(10) .
S3 O8 1.420(5) .
S3 O7 1.445(5) .
S3 O9 1.457(5) 3_666
S3 C3 1.834(8) .
S4 O11 1.403(8) .
S4 O12 1.431(9) .
S4 O10 1.444(6) .
S4 C4 1.832(9) .
F1 C1 1.292(11) .
F2 C1 1.312(12) .
F3 C1 1.388(12) .
F4 C2 1.332(12) .
F5 C2 1.313(11) .
F6 C2 1.298(10) .
F7 C3 1.325(10) .
F8 C3 1.332(9) .
F9 C3 1.303(10) .
F10A C4 1.337(4) .
F11A C4 1.325(4) .
F12A C4 1.334(4) .
F11B C4 1.335(4) .
F10B C4 1.328(4) .
F12B C4 1.324(4) .
O13 C5 1.266(8) .
O14 C5 1.264(8) .
O15 C5 1.301(8) 3_666
N1 C10 1.334(9) .
N1 C6 1.337(10) .
N2 C15 1.338(10) .
N2 C11 1.349(9) .
N3 C20 1.319(12) .
N3 C16 1.345(12) .
N4 C25 1.356(11) .
N4 C21 1.360(11) .
N5 C30 1.335(10) .
N5 C26 1.338(10) .
C6 C7 1.377(10) .
C6 H6 0.9500 .
C7 C8 1.359(13) .
C7 H7 0.9500 .
C8 C9 1.377(12) .
C8 H8 0.9500 .
C9 C10 1.384(10) .
C9 H9 0.9500 .
C10 H10 0.9500 .
C11 C12 1.373(11) .
C11 H11 0.9500 .
C12 C13 1.355(13) .
C12 H12 0.9500 .
C13 C14 1.380(13) .
C13 H13 0.9500 .
C14 C15 1.369(12) .
C14 H14 0.9500 .
C15 H15 0.9500 .
C16 C17 1.379(13) .
C16 H16 0.9500 .
C17 C18 1.328(17) .
C17 H17 0.9500 .
C18 C19 1.386(18) .
C18 H18 0.9500 .
C19 C20 1.375(15) .
C19 H19 0.9500 .
C20 H20 0.9500 .
C21 C22 1.371(13) .
C21 H21 0.9500 .
C22 C23 1.361(15) .
C22 H22 0.9500 .
C23 C24 1.364(15) .
C23 H23 0.9500 .
C24 C25 1.363(12) .
C24 H24 0.9500 .
C25 H25 0.9500 .
C26 C27 1.370(12) .
C26 H26 0.9500 .
C27 C28 1.356(13) .
C27 H27 0.9500 .
C28 C29 1.379(13) .
C28 H28 0.9500 .
C29 C30 1.384(13) .
C29 H29 0.9500 .
C30 H30 0.9500 .

loop_
_geom_torsion_atom_site_label_1
_geom_torsion_atom_site_label_2
_geom_torsion_atom_site_label_3
_geom_torsion_atom_site_label_4
_geom_torsion
_geom_torsion_site_symmetry_1
_geom_torsion_site_symmetry_4
O3 S1 O1 Sm1 -52.1(6) . .
O2 S1 O1 Sm1 84.6(5) . .
C1 S1 O1 Sm1 -162.8(5) . .
O1 S1 O3 Sm2 -6.1(9) . .
O2 S1 O3 Sm2 -143.2(7) . .
C1 S1 O3 Sm2 105.1(8) . .
O6 S2 O4 Sm1 -121.7(6) . .
O5 S2 O4 Sm1 15.0(8) . .
C2 S2 O4 Sm1 126.4(6) . .
O6 S2 O5 Sm2 81.6(6) . .
O4 S2 O5 Sm2 -56.2(6) . .
C2 S2 O5 Sm2 -165.9(5) . .
O8 S3 O7 Sm1 97.0(5) . .
O9 S3 O7 Sm1 -38.3(6) 3_666 .
C3 S3 O7 Sm1 -148.3(5) . .
O11 S4 O10 Sm2 61.1(17) . .
O12 S4 O10 Sm2 -74.9(16) . .
C4 S4 O10 Sm2 172.2(15) . .
O1 S1 C1 F1 -56.5(9) . .
O3 S1 C1 F1 -174.6(8) . .
O2 S1 C1 F1 65.2(9) . .
O1 S1 C1 F2 68.6(8) . .
O3 S1 C1 F2 -49.5(9) . .
O2 S1 C1 F2 -169.7(8) . .
O1 S1 C1 F3 -175.1(6) . .
O3 S1 C1 F3 66.8(7) . .
O2 S1 C1 F3 -53.4(7) . .
O6 S2 C2 F6 74.9(8) . .
O4 S2 C2 F6 -163.4(7) . .
O5 S2 C2 F6 -45.3(8) . .
O6 S2 C2 F5 -48.2(7) . .
O4 S2 C2 F5 73.5(7) . .
O5 S2 C2 F5 -168.4(6) . .
O6 S2 C2 F4 -165.4(7) . .
O4 S2 C2 F4 -43.7(7) . .
O5 S2 C2 F4 74.4(7) . .
O8 S3 C3 F9 176.2(6) . .
O7 S3 C3 F9 54.4(6) . .
O9 S3 C3 F9 -63.9(6) 3_666 .
O8 S3 C3 F7 -63.2(6) . .
O7 S3 C3 F7 175.0(5) . .
O9 S3 C3 F7 56.7(6) 3_666 .
O8 S3 C3 F8 55.0(7) . .
O7 S3 C3 F8 -66.8(6) . .
O9 S3 C3 F8 175.0(6) 3_666 .
O11 S4 C4 F12B -175.4(11) . .
O12 S4 C4 F12B -52.1(11) . .
O10 S4 C4 F12B 65.7(11) . .
O11 S4 C4 F11A 39.0(17) . .
O12 S4 C4 F11A 162.3(17) . .
O10 S4 C4 F11A -79.8(16) . .
O11 S4 C4 F10B -51.4(13) . .
O12 S4 C4 F10B 71.9(12) . .
O10 S4 C4 F10B -170.3(12) . .
O11 S4 C4 F12A 166.3(11) . .
O12 S4 C4 F12A -70.4(11) . .
O10 S4 C4 F12A 47.5(11) . .
O11 S4 C4 F11B 65.7(12) . .
O12 S4 C4 F11B -171.0(11) . .
O10 S4 C4 F11B -53.2(11) . .
O11 S4 C4 F10A -80.4(12) . .
O12 S4 C4 F10A 42.9(12) . .
O10 S4 C4 F10A 160.8(12) . .
Sm2 O13 C5 O14 -178.0(6) 3_666 .
Sm2 O13 C5 O15 3.3(6) 3_666 3_666
C10 N1 C6 C7 3.3(11) . .
Sm1 N1 C6 C7 -165.9(7) . .
N1 C6 C7 C8 -2.1(14) . .
C6 C7 C8 C9 0.0(14) . .
C7 C8 C9 C10 0.7(13) . .
C6 N1 C10 C9 -2.5(11) . .
Sm1 N1 C10 C9 166.1(6) . .
C8 C9 C10 N1 0.5(12) . .
C15 N2 C11 C12 2.0(12) . .
Sm1 N2 C11 C12 177.1(6) . .
N2 C11 C12 C13 -2.0(13) . .
C11 C12 C13 C14 -0.7(15) . .
C12 C13 C14 C15 3.3(17) . .
C11 N2 C15 C14 0.7(13) . .
Sm1 N2 C15 C14 -174.0(8) . .
C13 C14 C15 N2 -3.4(16) . .
C20 N3 C16 C17 -1.3(13) . .
Sm2 N3 C16 C17 169.1(7) . .
N3 C16 C17 C18 -1.1(16) . .
C16 C17 C18 C19 2.8(18) . .
C17 C18 C19 C20 -2.3(19) . .
C16 N3 C20 C19 1.8(15) . .
Sm2 N3 C20 C19 -168.7(8) . .
C18 C19 C20 N3 0.0(18) . .
C25 N4 C21 C22 -1.1(14) . .
Sm2 N4 C21 C22 178.2(7) . .
N4 C21 C22 C23 3.4(17) . .
C21 C22 C23 C24 -4.7(17) . .
C22 C23 C24 C25 3.9(17) . .
C21 N4 C25 C24 0.3(14) . .
Sm2 N4 C25 C24 -178.9(8) . .
C23 C24 C25 N4 -1.9(16) . .
C30 N5 C26 C27 -1.1(13) . .
Sm2 N5 C26 C27 173.9(7) . .
N5 C26 C27 C28 -0.6(15) . .
C26 C27 C28 C29 1.3(15) . .
C27 C28 C29 C30 -0.4(15) . .
C26 N5 C30 C29 2.1(13) . .
Sm2 N5 C30 C29 -173.2(7) . .
C28 C29 C30 N5 -1.3(15) . .
